data_2100776
loop_
_publ_author_name
'Rudert, R.'
'Buschmann, J.'
'Luger, P.'
'Trummlitz, G.'

_publ_section_title
;
 Structures of 4-methoxy-, 5-chloro-, 5-nitro- and
 6-nitro-1,2-benzisothiazol-3(2<i>H</i>)-one 1,1-dioxide sodium salt
 (4-methoxy-, 5-chloro-, 5-nitro- and 6-nitrosaccharin)
;
_journal_issue 3
_journal_name_full 'Acta Crystallographica Section B'
_journal_page_first 269
_journal_page_last 275
_journal_paper_doi 10.1107/S0108768191014738
_journal_volume 48
_journal_year 1992
_chemical_formula_moiety 'C8 H6 N1 O4 S1, Na, 1.5(C1 H4 O1)'
_chemical_formula_sum 'C9.5 H12 N Na O5.5 S'
_chemical_formula_weight 283.25
_symmetry_cell_setting monoclinic
_symmetry_space_group_name_Hall '-P 2ybc'
_symmetry_space_group_name_H-M 'P 1 21/c 1'
_cell_angle_alpha 90
_cell_angle_beta 96.97(3)
_cell_angle_gamma 90
_cell_formula_units_Z 8
_cell_length_a 10.461(4)
_cell_length_b 10.942(4)
_cell_length_c 21.799(8)
_cell_volume 2476.8(16)
_diffrn_radiation_type Cu
_diffrn_radiation_wavelength 1.54178
_exptl_absorpt_coefficient_mu 2.785
_exptl_crystal_density_diffrn 1.519
_exptl_crystal_F_000 1176
_cod_data_source_file bx0565.cif
_cod_data_source_block bx0565a
_cod_depositor_comments
;

2023-05-16
Z value and formula fixed to values more according to usual
chemical conventions.                 miguel
;
_cod_original_formula_sum 'C19 H24 N2 Na2 O11 S2'
_cod_original_formula_weight 566.5
_cod_original_formula_moiety '2(C8 H6 N1 O4 S1),2(Na1),3(C1 H4 O1)'
_cod_original_formula_units_Z 4
_cod_original_cell_volume 2477(3)
_cod_database_code 2100776

loop_
_atom_site_label
_atom_site_fract_x
_atom_site_fract_y
_atom_site_fract_z
_atom_site_U_iso_or_equiv
O(1M) -.2569(3) .5102(2) .38780(10) .0582(8)
C(1M) -.2497(5) .5396(4) .3249(2) .075(2)
O(2M) -.3043(3) .3105(2) .48500(10) .0546(8)
C(2M) -.3344(5) .1838(4) .4892(3) .077(2)
O(3M) .3989(5) .0268(5) .6309(3) .123(2)
C(3M) .4691(7) .1328(6) .6434(4) .114(3)
Na(1) -.10060(10) .39280(10) .46161(6) .0556(5)
Na(2) .54560(10) .45410(10) .43084(6) .0510(4)
S(11) .29811(8) .59615(8) .33406(4) .0518(3)
O(11) .2761(3) .7087(3) .30010(10) .0654(9)
O(12) .4308(3) .5581(3) .34450(10) .0643(9)
N(12) .2363(3) .5976(3) .39820(10) .0580(10)
C(13) .1427(3) .5129(3) .3987(2) .0500(10)
O(13) .0826(3) .4975(2) .44320(10) .0579(8)
C(14) .1192(3) .4408(3) .3397(2) .0470(10)
C(15) .0314(3) .3473(3) .3224(2) .0500(10)
O(15) -.0435(3) .3069(2) .36490(10) .0581(8)
C(151) -.1268(6) .2052(5) .3486(3) .073(2)
C(16) .0248(4) .3008(4) .2623(2) .0590(10)
C(17) .1055(5) .3441(4) .2218(2) .0650(10)
C(18) .1973(4) .4324(4) .2386(2) .0590(10)
C(19) .1996(3) .4790(3) .2977(2) .0510(10)
S(21) .13585(9) .17988(8) .52057(4) .0528(3)
O(21) .1577(3) .0841(3) .56630(10) .0670(10)
O(22) .0040(3) .2218(3) .51000(10) .0670(10)
N(22) .2347(3) .2903(3) .53550(10) .0560(10)
C(23) .3114(3) .3073(3) .4903(2) .0470(10)
O(23) .3931(2) .3886(2) .49250(10) .0531(8)
C(24) .2864(3) .2150(3) .4393(2) .0460(10)
C(25) .3432(3) .1992(3) .3852(2) .0500(10)
O(25) .4385(3) .2780(2) .37410(10) .0567(8)
C(251) .4954(6) .2600(5) .3179(2) .073(2)
C(26) .3007(4) .1038(4) .3459(2) .0620(10)
C(27) .2040(4) .0249(4) .3595(2) .0680(10)
C(28) .1450(4) .0399(4) .4120(2) .0620(10)
C(29) .1889(3) .1350(3) .4504(2) .0500(10)

loop_
_geom_bond_atom_site_label_1
_geom_bond_atom_site_label_2
_geom_bond_distance
S(11) O(11) 1.442(3)
S(11) O(12) 1.440(3)
S(11) N(12) 1.610(4)
S(11) C(19) 1.771(4)
N(12) C(13) 1.349(5)
C(13) O(13) 1.231(5)
C(13) C(14) 1.504(5)
C(14) C(15) 1.396(5)
C(14) C(19) 1.381(5)
C(15) C(16) 1.400(5)
C(16) C(17) 1.378(6)
C(17) C(18) 1.380(6)
C(18) C(19) 1.382(5)
C(15) O(15) 1.357(5)
O(15) C(151) 1.431(6)
O(1M) C(1M) 1.419(6)
O(3M) C(3M) 1.381(8)
C(25) O(25) 1.362(5)
O(25) C(251) 1.439(6)
O(2M) C(1M) 1.427(5)
S(21) O(21) 1.445(3)
S(21) O(22) 1.445(3)
S(21) N(22) 1.598(3)
S(21) C(29) 1.761(4)
N(22) C(23) 1.357(5)
C(23) O(23) 1.231(4)
C(23) C(24) 1.502(5)
C(24) C(25) 1.394(5)
C(24) C(29) 1.387(5)
C(25) C(26) 1.389(5)
C(26) C(27) 1.390(6)
C(27) C(28) 1.374(7)
C(28) C(29) 1.379(5)
